data_2235237
loop_
_publ_author_name
'bin Shawkataly, Omar'
'Khan, Imthyaz Ahmed'
'Sirat, Siti Syaida'
'Quah, Ching Kheng'
'Fun, Hoong-Kun'

_publ_section_title
;
 [\m-Bis(di-<i>o</i>-tolylphosphanyl)methane-1:2\k^2^<i>P</i>:<i>P</i>']nonacarbonyl-1\k^3^<i>C</i>,2\k^3^<i>C</i>,3\k^3^<i>C</i>-[tris(2-chloroethyl)
 phosphite-3\k<i>P</i>]-<i>triangulo</i>-triruthenium(0)
;
_journal_coeditor_code RZ2762
_journal_issue 6
_journal_name_full 'Acta Crystallographica Section E'
_journal_page_first m838
_journal_page_last m839
_journal_paper_doi 10.1107/S1600536812023707
_journal_volume 68
_journal_year 2012
_chemical_formula_iupac '[Ru3 (C6 H12 Cl3 O3 P) (C29 H30 P2) (C O)9]'
_chemical_formula_moiety 'C44 H42 Cl3 O12 P3 Ru3'
_chemical_formula_sum 'C44 H42 Cl3 O12 P3 Ru3'
_chemical_formula_weight 1265.25
_chemical_name_systematic
;
[\m-Bis(di-<i>o</i>-tolylphosphanyl)methane-
1:2\k^2^<i>P</i>:<i>P</i>']nonacarbonyl-
1\k^3^<i>C</i>,2\k^3^<i>C</i>,3\k^3^<i>C</i>-[tris(2-chloroethyl)
phosphite-3\k<i>P</i>]-<i>triangulo</i>-triruthenium(0)
;
_space_group_IT_number 4
_symmetry_cell_setting monoclinic
_symmetry_space_group_name_Hall 'P 2yb'
_symmetry_space_group_name_H-M 'P 1 21 1'
_atom_sites_solution_hydrogens geom
_atom_sites_solution_primary direct
_atom_sites_solution_secondary difmap
_audit_creation_method SHELXL-97
_cell_angle_alpha 90.00
_cell_angle_beta 109.2410(10)
_cell_angle_gamma 90.00
_cell_formula_units_Z 2
_cell_length_a 10.1705(6)
_cell_length_b 20.7490(12)
_cell_length_c 12.3584(7)
_cell_measurement_reflns_used 9989
_cell_measurement_temperature 100
_cell_measurement_theta_max 30.06
_cell_measurement_theta_min 2.89
_cell_volume 2462.3(2)
_computing_cell_refinement 'SAINT (Bruker, 2009)'
_computing_data_collection 'APEX2 (Bruker, 2009)'
_computing_data_reduction 'SAINT (Bruker, 2009)'
_computing_molecular_graphics 'SHELXTL (Sheldrick, 2008)'
_computing_publication_material 'SHELXTL (Sheldrick, 2008) and PLATON (Spek, 2009)'
_computing_structure_refinement 'SHELXTL (Sheldrick, 2008)'
_computing_structure_solution 'SHELXTL (Sheldrick, 2008)'
_diffrn_ambient_temperature 100
_diffrn_measured_fraction_theta_full 0.999
_diffrn_measured_fraction_theta_max 0.999
_diffrn_measurement_device_type
;
Bruker SMART APEXII DUO CCD area-detector
;
_diffrn_measurement_method '\f and \w scans'
_diffrn_radiation_monochromator graphite
_diffrn_radiation_source 'fine-focus sealed tube'
_diffrn_radiation_type MoK\a
_diffrn_radiation_wavelength 0.71073
_diffrn_reflns_av_R_equivalents 0.0156
_diffrn_reflns_av_sigmaI/netI 0.0239
_diffrn_reflns_limit_h_max 13
_diffrn_reflns_limit_h_min -13
_diffrn_reflns_limit_k_max 26
_diffrn_reflns_limit_k_min -26
_diffrn_reflns_limit_l_max 16
_diffrn_reflns_limit_l_min -15
_diffrn_reflns_number 23611
_diffrn_reflns_theta_full 27.49
_diffrn_reflns_theta_max 27.49
_diffrn_reflns_theta_min 1.75
_diffrn_standards_number 0
_exptl_absorpt_coefficient_mu 1.227
_exptl_absorpt_correction_T_max 0.8986
_exptl_absorpt_correction_T_min 0.5134
_exptl_absorpt_correction_type multi-scan
_exptl_absorpt_process_details '(<i>SADABS</i>; Bruker, 2009)'
_exptl_crystal_colour brown
_exptl_crystal_density_diffrn 1.707
_exptl_crystal_density_method 'not measured'
_exptl_crystal_description plate
_exptl_crystal_F_000 1260
_exptl_crystal_size_max 0.627
_exptl_crystal_size_mid 0.303
_exptl_crystal_size_min 0.089
_refine_diff_density_max 0.779
_refine_diff_density_min -0.502
_refine_ls_abs_structure_details 'Flack (1983), 5368 Friedel pairs'
_refine_ls_abs_structure_Flack 0.016(10)
_refine_ls_extinction_method none
_refine_ls_goodness_of_fit_ref 1.045
_refine_ls_hydrogen_treatment constr
_refine_ls_matrix_type full
_refine_ls_number_parameters 590
_refine_ls_number_reflns 11176
_refine_ls_number_restraints 1
_refine_ls_restrained_S_all 1.045
_refine_ls_R_factor_all 0.0161
_refine_ls_R_factor_gt 0.0159
_refine_ls_shift/su_max 0.001
_refine_ls_shift/su_mean 0.001
_refine_ls_structure_factor_coef Fsqd
_refine_ls_weighting_details 'calc w=1/[\s^2^(Fo^2^)+(0.0205P)^2^+0.6778P] where P=(Fo^2^+2Fc^2^)/3'
_refine_ls_weighting_scheme calc
_refine_ls_wR_factor_gt 0.0414
_refine_ls_wR_factor_ref 0.0415
_reflns_number_gt 11085
_reflns_number_total 11176
_reflns_threshold_expression I>2\s(I)
_cod_data_source_file rz2762.cif
_cod_data_source_block I
_cod_original_sg_symbol_H-M 'P 21'
_cod_database_code 2235237
_cod_database_fobs_code 2235237

loop_
_symmetry_equiv_pos_as_xyz
'x, y, z'
'-x, y+1/2, -z'

loop_
_atom_site_type_symbol
_atom_site_label
_atom_site_fract_x
_atom_site_fract_y
_atom_site_fract_z
_atom_site_U_iso_or_equiv
_atom_site_adp_type
_atom_site_calc_flag
_atom_site_refinement_flags
_atom_site_occupancy
_atom_site_symmetry_multiplicity
Ru Ru1 0.944298(14) 0.325120(7) 0.809961(11) 0.00983(3) Uani d . 1 1
Ru Ru2 0.765192(14) 0.257429(7) 0.616918(12) 0.01032(3) Uani d . 1 1
Ru Ru3 0.788240(15) 0.218119(7) 0.844371(12) 0.01256(3) Uani d . 1 1
Cl Cl1 0.27592(6) 0.02481(3) 0.67579(5) 0.02873(12) Uani d . 1 1
Cl Cl2 0.70147(10) -0.02232(4) 0.58668(6) 0.05110(19) Uani d . 1 1
Cl Cl3 0.49238(9) 0.17761(4) 1.09900(7) 0.0544(2) Uani d . 1 1
P P1 0.97101(5) 0.41265(2) 0.69855(4) 0.01024(9) Uani d . 1 1
P P2 0.84641(5) 0.31652(2) 0.48990(4) 0.01023(9) Uani d . 1 1
P P3 0.66767(5) 0.12666(3) 0.84199(4) 0.01523(10) Uani d . 1 1
O O1 0.72264(15) 0.40026(8) 0.87717(13) 0.0205(3) Uani d . 1 1
O O2 1.14022(17) 0.35167(9) 1.05085(13) 0.0280(4) Uani d . 1 1
O O3 1.17618(15) 0.24273(7) 0.77020(13) 0.0210(3) Uani d . 1 1
O O4 0.55800(15) 0.36598(8) 0.61476(13) 0.0214(3) Uani d . 1 1
O O5 0.55140(16) 0.17020(8) 0.45254(14) 0.0241(3) Uani d . 1 1
O O6 0.96944(16) 0.14721(8) 0.62476(13) 0.0222(3) Uani d . 1 1
O O7 0.50273(18) 0.28256(8) 0.79736(17) 0.0318(4) Uani d . 1 1
O O8 0.8773(2) 0.24850(11) 1.09856(14) 0.0409(5) Uani d . 1 1
O O9 1.05262(17) 0.13615(9) 0.88318(15) 0.0279(4) Uani d . 1 1
O O10 0.50288(16) 0.12107(8) 0.77775(13) 0.0226(3) Uani d . 1 1
O O11 0.73473(16) 0.06597(7) 0.80111(15) 0.0242(3) Uani d . 1 1
O O12 0.66222(17) 0.10944(8) 0.96670(14) 0.0262(3) Uani d . 1 1
C C1 0.86732(19) 0.48302(9) 0.71299(16) 0.0127(4) Uani d . 1 1
C C2 0.9109(2) 0.52284(10) 0.81082(17) 0.0162(4) Uani d . 1 1
C C3 0.8240(2) 0.57358(10) 0.81935(18) 0.0177(4) Uani d . 1 1
H H3A 0.8521 0.5998 0.8840 0.021 Uiso calc R 1 1
C C4 0.6980(2) 0.58619(10) 0.73529(19) 0.0194(4) Uani d . 1 1
H H4A 0.6438 0.6209 0.7425 0.023 Uiso calc R 1 1
C C5 0.6533(2) 0.54589(10) 0.63914(18) 0.0175(4) Uani d . 1 1
H H5A 0.5681 0.5531 0.5824 0.021 Uiso calc R 1 1
C C6 0.7371(2) 0.49519(10) 0.62942(17) 0.0156(4) Uani d . 1 1
H H6A 0.7064 0.4683 0.5658 0.019 Uiso calc R 1 1
C C7 1.14826(18) 0.44366(9) 0.72276(16) 0.0120(3) Uani d . 1 1
C C8 1.1781(2) 0.49736(10) 0.66462(16) 0.0143(4) Uani d . 1 1
C C9 1.3178(2) 0.51406(10) 0.68754(17) 0.0183(4) Uani d . 1 1
H H9A 1.3393 0.5497 0.6508 0.022 Uiso calc R 1 1
C C10 1.4259(2) 0.47910(10) 0.76359(18) 0.0176(4) Uani d . 1 1
H H10A 1.5178 0.4909 0.7757 0.021 Uiso calc R 1 1
C C11 1.3966(2) 0.42688(10) 0.82107(17) 0.0162(4) Uani d . 1 1
H H11A 1.4683 0.4035 0.8725 0.019 Uiso calc R 1 1
C C12 1.25792(19) 0.40972(9) 0.80080(16) 0.0138(4) Uani d . 1 1
H H12A 1.2378 0.3749 0.8401 0.017 Uiso calc R 1 1
C C13 0.9135(2) 0.39790(9) 0.54139(15) 0.0132(4) Uani d . 1 1
H H13A 0.8412 0.4289 0.5047 0.016 Uiso calc R 1 1
H H13B 0.9916 0.4068 0.5151 0.016 Uiso calc R 1 1
C C14 0.72006(19) 0.33745(9) 0.34803(15) 0.0133(4) Uani d . 1 1
C C15 0.7560(2) 0.36585(10) 0.25707(16) 0.0165(4) Uani d . 1 1
C C16 0.6482(2) 0.37698(12) 0.15341(17) 0.0233(5) Uani d . 1 1
H H16A 0.6698 0.3957 0.0930 0.028 Uiso calc R 1 1
C C17 0.5111(2) 0.36118(12) 0.13777(18) 0.0267(5) Uani d . 1 1
H H17A 0.4427 0.3688 0.0675 0.032 Uiso calc R 1 1
C C18 0.4757(2) 0.33404(11) 0.22648(17) 0.0213(4) Uani d . 1 1
H H18A 0.3837 0.3234 0.2169 0.026 Uiso calc R 1 1
C C19 0.58066(19) 0.32297(11) 0.33074(16) 0.0167(4) Uani d . 1 1
H H19A 0.5568 0.3053 0.3909 0.020 Uiso calc R 1 1
C C20 0.99155(19) 0.27865(9) 0.45717(15) 0.0124(4) Uani d . 1 1
C C21 0.9691(2) 0.22669(10) 0.37912(16) 0.0146(4) Uani d . 1 1
C C22 1.0841(2) 0.20189(10) 0.35464(18) 0.0198(4) Uani d . 1 1
H H22A 1.0705 0.1683 0.3022 0.024 Uiso calc R 1 1
C C23 1.2183(2) 0.22580(12) 0.40620(19) 0.0244(5) Uani d . 1 1
H H23A 1.2925 0.2090 0.3871 0.029 Uiso calc R 1 1
C C24 1.2399(2) 0.27481(11) 0.48596(19) 0.0235(5) Uani d . 1 1
H H24A 1.3294 0.2904 0.5222 0.028 Uiso calc R 1 1
C C25 1.1277(2) 0.30073(10) 0.51188(17) 0.0177(4) Uani d . 1 1
H H25A 1.1432 0.3333 0.5664 0.021 Uiso calc R 1 1
C C26 1.0458(2) 0.51396(11) 0.90788(18) 0.0226(4) Uani d . 1 1
H H26A 1.0368 0.5314 0.9770 0.034 Uiso calc R 1 1
H H26B 1.1193 0.5360 0.8902 0.034 Uiso calc R 1 1
H H26C 1.0674 0.4689 0.9182 0.034 Uiso calc R 1 1
C C27 1.0691(2) 0.53731(11) 0.57765(19) 0.0219(4) Uani d . 1 1
H H27A 1.1129 0.5736 0.5555 0.033 Uiso calc R 1 1
H H27B 1.0015 0.5522 0.6108 0.033 Uiso calc R 1 1
H H27C 1.0237 0.5115 0.5114 0.033 Uiso calc R 1 1
C C28 0.9023(2) 0.38464(11) 0.26288(18) 0.0202(4) Uani d . 1 1
H H28A 0.8987 0.4074 0.1943 0.030 Uiso calc R 1 1
H H28B 0.9580 0.3465 0.2698 0.030 Uiso calc R 1 1
H H28C 0.9428 0.4119 0.3282 0.030 Uiso calc R 1 1
C C29 0.8274(2) 0.19827(10) 0.31925(17) 0.0175(4) Uani d . 1 1
H H29A 0.8374 0.1588 0.2823 0.026 Uiso calc R 1 1
H H29B 0.7729 0.2282 0.2630 0.026 Uiso calc R 1 1
H H29C 0.7815 0.1898 0.3744 0.026 Uiso calc R 1 1
C C30 0.79802(19) 0.36992(10) 0.84677(15) 0.0142(4) Uani d . 1 1
C C31 1.0657(2) 0.34207(10) 0.95981(17) 0.0170(4) Uani d . 1 1
C C32 1.0840(2) 0.27162(9) 0.78005(16) 0.0141(4) Uani d . 1 1
C C33 0.63816(19) 0.32577(11) 0.62185(15) 0.0155(4) Uani d . 1 1
C C34 0.6298(2) 0.20390(10) 0.51678(17) 0.0168(4) Uani d . 1 1
C C35 0.8977(2) 0.18882(10) 0.62918(16) 0.0158(4) Uani d . 1 1
C C36 0.6115(2) 0.26232(11) 0.81124(18) 0.0206(4) Uani d . 1 1
C C37 0.8431(2) 0.23582(11) 1.00343(19) 0.0243(5) Uani d . 1 1
C C38 0.9560(2) 0.16876(11) 0.86278(18) 0.0198(4) Uani d . 1 1
C C39 0.4397(2) 0.12387(12) 0.65567(19) 0.0251(5) Uani d . 1 1
H H39A 0.4861 0.0943 0.6193 0.030 Uiso calc R 1 1
H H39B 0.4474 0.1671 0.6284 0.030 Uiso calc R 1 1
C C40 0.2891(2) 0.10560(11) 0.62675(19) 0.0222(4) Uani d . 1 1
H H40A 0.2432 0.1080 0.5445 0.027 Uiso calc R 1 1
H H40B 0.2432 0.1354 0.6631 0.027 Uiso calc R 1 1
C C41 0.6882(2) -0.00005(10) 0.7999(2) 0.0231(4) Uani d . 1 1
H H41A 0.5883 -0.0027 0.7622 0.028 Uiso calc R 1 1
H H41B 0.7099 -0.0160 0.8777 0.028 Uiso calc R 1 1
C C42 0.7620(3) -0.03933(11) 0.7364(2) 0.0281(5) Uani d . 1 1
H H42A 0.7480 -0.0847 0.7480 0.034 Uiso calc R 1 1
H H42B 0.8611 -0.0306 0.7672 0.034 Uiso calc R 1 1
C C43 0.5575(3) 0.07229(13) 0.9934(2) 0.0329(6) Uani d . 1 1
H H43A 0.5991 0.0512 1.0668 0.040 Uiso calc R 1 1
H H43B 0.5230 0.0391 0.9357 0.040 Uiso calc R 1 1
C C44 0.4365(3) 0.11351(15) 0.9983(2) 0.0378(6) Uani d . 1 1
H H44A 0.3706 0.0867 1.0193 0.045 Uiso calc R 1 1
H H44B 0.3891 0.1313 0.9229 0.045 Uiso calc R 1 1

loop_
_atom_site_aniso_label
_atom_site_aniso_U_11
_atom_site_aniso_U_22
_atom_site_aniso_U_33
_atom_site_aniso_U_12
_atom_site_aniso_U_13
_atom_site_aniso_U_23
Ru1 0.00896(6) 0.01019(7) 0.00947(6) -0.00107(5) 0.00188(5) 0.00001(5)
Ru2 0.00989(6) 0.01045(7) 0.00997(6) -0.00169(5) 0.00238(5) -0.00079(5)
Ru3 0.01346(7) 0.01283(7) 0.01105(7) -0.00329(6) 0.00359(5) 0.00087(5)
Cl1 0.0268(3) 0.0272(3) 0.0268(3) -0.0127(2) 0.0015(2) 0.0012(2)
Cl2 0.0782(6) 0.0479(4) 0.0265(3) 0.0071(4) 0.0162(3) 0.0035(3)
Cl3 0.0605(5) 0.0611(5) 0.0514(4) -0.0233(4) 0.0316(4) -0.0232(4)
P1 0.0102(2) 0.0094(2) 0.0102(2) -0.00029(17) 0.00210(17) -0.00042(16)
P2 0.00951(19) 0.0108(2) 0.00951(19) 0.00008(17) 0.00197(16) -0.00049(17)
P3 0.0132(2) 0.0138(2) 0.0174(2) -0.00183(19) 0.00349(19) 0.00325(18)
O1 0.0175(7) 0.0215(8) 0.0251(8) 0.0008(6) 0.0105(6) -0.0009(6)
O2 0.0252(8) 0.0373(9) 0.0151(7) -0.0007(7) -0.0022(6) -0.0044(7)
O3 0.0179(7) 0.0183(8) 0.0275(8) 0.0005(6) 0.0084(6) -0.0041(6)
O4 0.0161(7) 0.0217(8) 0.0252(7) 0.0030(6) 0.0051(6) -0.0028(6)
O5 0.0201(7) 0.0240(8) 0.0247(8) -0.0077(6) 0.0025(6) -0.0061(6)
O6 0.0220(7) 0.0196(8) 0.0218(7) 0.0047(6) 0.0031(6) -0.0028(6)
O7 0.0283(8) 0.0205(8) 0.0540(11) 0.0045(7) 0.0236(8) 0.0057(8)
O8 0.0530(11) 0.0525(13) 0.0161(8) -0.0167(10) 0.0097(8) -0.0062(8)
O9 0.0220(8) 0.0316(9) 0.0301(9) 0.0071(7) 0.0086(7) 0.0129(7)
O10 0.0199(7) 0.0241(8) 0.0213(7) -0.0052(6) 0.0032(6) 0.0011(6)
O11 0.0228(8) 0.0144(8) 0.0388(9) -0.0035(6) 0.0146(7) -0.0032(7)
O12 0.0275(8) 0.0288(9) 0.0238(8) -0.0068(7) 0.0105(7) 0.0066(7)
C1 0.0142(8) 0.0104(9) 0.0147(8) 0.0001(7) 0.0064(7) 0.0020(7)
C2 0.0178(9) 0.0140(10) 0.0171(9) -0.0012(7) 0.0064(8) 0.0010(7)
C3 0.0216(10) 0.0136(10) 0.0211(10) -0.0017(8) 0.0111(8) -0.0029(8)
C4 0.0213(10) 0.0143(10) 0.0270(11) 0.0056(8) 0.0138(9) 0.0051(8)
C5 0.0147(9) 0.0182(10) 0.0201(9) 0.0037(8) 0.0064(8) 0.0078(8)
C6 0.0149(9) 0.0154(10) 0.0152(9) -0.0008(7) 0.0033(7) 0.0011(7)
C7 0.0104(8) 0.0135(9) 0.0127(8) -0.0016(7) 0.0045(7) -0.0032(7)
C8 0.0166(9) 0.0119(9) 0.0139(8) -0.0007(7) 0.0044(7) -0.0025(7)
C9 0.0211(10) 0.0158(10) 0.0193(9) -0.0042(8) 0.0086(8) 0.0011(8)
C10 0.0119(8) 0.0198(10) 0.0226(10) -0.0034(7) 0.0077(8) -0.0022(8)
C11 0.0133(9) 0.0181(10) 0.0168(9) 0.0009(7) 0.0045(7) -0.0014(7)
C12 0.0134(8) 0.0128(9) 0.0155(9) -0.0011(7) 0.0052(7) -0.0010(7)
C13 0.0159(9) 0.0118(9) 0.0105(8) -0.0024(7) 0.0022(7) -0.0004(7)
C14 0.0146(8) 0.0126(10) 0.0102(8) 0.0014(7) 0.0008(7) -0.0006(7)
C15 0.0178(9) 0.0158(10) 0.0132(8) 0.0011(8) 0.0017(7) -0.0014(7)
C16 0.0285(11) 0.0278(12) 0.0126(9) 0.0037(9) 0.0054(8) 0.0029(8)
C17 0.0230(11) 0.0334(13) 0.0162(9) 0.0048(10) -0.0037(8) 0.0025(9)
C18 0.0159(9) 0.0231(12) 0.0205(9) 0.0023(8) 0.0001(8) -0.0015(8)
C19 0.0162(8) 0.0160(9) 0.0161(8) 0.0014(8) 0.0030(7) -0.0008(8)
C20 0.0138(8) 0.0125(9) 0.0117(8) 0.0026(7) 0.0052(7) 0.0025(7)
C21 0.0180(9) 0.0133(10) 0.0124(8) 0.0020(7) 0.0048(7) 0.0026(7)
C22 0.0221(10) 0.0185(11) 0.0190(9) 0.0036(8) 0.0071(8) -0.0022(8)
C23 0.0161(9) 0.0305(12) 0.0287(11) 0.0081(9) 0.0102(8) 0.0009(9)
C24 0.0121(9) 0.0309(13) 0.0269(11) 0.0008(8) 0.0058(8) -0.0016(9)
C25 0.0146(9) 0.0210(10) 0.0157(9) -0.0009(8) 0.0024(7) -0.0014(8)
C26 0.0204(10) 0.0223(11) 0.0196(10) 0.0031(9) -0.0007(8) -0.0090(8)
C27 0.0192(10) 0.0190(10) 0.0237(11) -0.0020(8) 0.0020(8) 0.0089(8)
C28 0.0225(10) 0.0224(11) 0.0166(9) -0.0004(8) 0.0077(8) 0.0035(8)
C29 0.0182(9) 0.0163(10) 0.0179(9) -0.0006(7) 0.0057(8) -0.0043(7)
C30 0.0117(8) 0.0161(10) 0.0126(8) -0.0036(7) 0.0010(7) 0.0012(7)
C31 0.0149(9) 0.0172(10) 0.0186(9) -0.0007(7) 0.0052(8) -0.0009(7)
C32 0.0155(9) 0.0126(10) 0.0125(8) -0.0044(7) 0.0023(7) -0.0001(7)
C33 0.0138(8) 0.0194(10) 0.0128(8) -0.0050(8) 0.0036(7) -0.0022(8)
C34 0.0147(9) 0.0194(11) 0.0160(9) -0.0003(7) 0.0046(7) 0.0002(7)
C35 0.0167(9) 0.0168(10) 0.0117(8) -0.0041(8) 0.0016(7) -0.0011(7)
C36 0.0258(10) 0.0134(10) 0.0262(10) -0.0049(9) 0.0137(8) -0.0003(8)
C37 0.0266(11) 0.0261(12) 0.0212(11) -0.0078(9) 0.0091(9) 0.0011(8)
C38 0.0194(10) 0.0228(11) 0.0166(9) -0.0056(8) 0.0051(8) 0.0047(8)
C39 0.0241(11) 0.0271(12) 0.0212(11) -0.0020(9) 0.0035(9) 0.0032(9)
C40 0.0178(10) 0.0223(11) 0.0231(11) -0.0012(8) 0.0019(8) 0.0008(8)
C41 0.0248(11) 0.0125(10) 0.0292(11) -0.0033(8) 0.0053(9) 0.0018(8)
C42 0.0339(12) 0.0194(11) 0.0287(12) 0.0029(10) 0.0071(10) 0.0029(9)
C43 0.0349(13) 0.0343(14) 0.0338(13) -0.0105(11) 0.0170(11) 0.0080(11)
C44 0.0358(14) 0.0510(18) 0.0310(13) -0.0176(12) 0.0169(11) -0.0111(12)

loop_
_atom_type_symbol
_atom_type_description
_atom_type_scat_dispersion_real
_atom_type_scat_dispersion_imag
_atom_type_scat_source
C C 0.0033 0.0016 'International Tables Vol C Tables 4.2.6.8 and 6.1.1.4'
H H 0.0000 0.0000 'International Tables Vol C Tables 4.2.6.8 and 6.1.1.4'
O O 0.0106 0.0060 'International Tables Vol C Tables 4.2.6.8 and 6.1.1.4'
P P 0.1023 0.0942 'International Tables Vol C Tables 4.2.6.8 and 6.1.1.4'
Cl Cl 0.1484 0.1585 'International Tables Vol C Tables 4.2.6.8 and 6.1.1.4'
Ru Ru -1.2594 0.8363 'International Tables Vol C Tables 4.2.6.8 and 6.1.1.4'

loop_
_geom_angle_atom_site_label_1
_geom_angle_atom_site_label_2
_geom_angle_atom_site_label_3
_geom_angle
C31 Ru1 C30 89.14(8)
C31 Ru1 C32 90.58(8)
C30 Ru1 C32 173.49(8)
C31 Ru1 P1 105.43(6)
C30 Ru1 P1 90.73(6)
C32 Ru1 P1 95.61(6)
C31 Ru1 Ru3 102.45(6)
C30 Ru1 Ru3 80.17(6)
C32 Ru1 Ru3 93.55(6)
P1 Ru1 Ru3 150.492(13)
C31 Ru1 Ru2 160.62(6)
C30 Ru1 Ru2 96.02(5)
C32 Ru1 Ru2 82.20(5)
P1 Ru1 Ru2 93.203(13)
Ru3 Ru1 Ru2 60.372(6)
C34 Ru2 C35 87.53(8)
C34 Ru2 C33 95.85(8)
C35 Ru2 C33 174.03(8)
C34 Ru2 P2 102.19(6)
C35 Ru2 P2 92.71(6)
C33 Ru2 P2 91.38(6)
C34 Ru2 Ru1 165.79(6)
C35 Ru2 Ru1 93.48(6)
C33 Ru2 Ru1 82.04(5)
P2 Ru2 Ru1 91.930(13)
C34 Ru2 Ru3 106.46(6)
C35 Ru2 Ru3 83.32(6)
C33 Ru2 Ru3 91.00(5)
P2 Ru2 Ru3 150.848(13)
Ru1 Ru2 Ru3 59.680(6)
C37 Ru3 C38 91.93(10)
C37 Ru3 C36 93.62(10)
C38 Ru3 C36 173.94(9)
C37 Ru3 P3 98.61(7)
C38 Ru3 P3 90.61(6)
C36 Ru3 P3 86.15(6)
C37 Ru3 Ru1 90.90(7)
C38 Ru3 Ru1 85.24(6)
C36 Ru3 Ru1 97.10(6)
P3 Ru3 Ru1 169.752(15)
C37 Ru3 Ru2 149.88(7)
C38 Ru3 Ru2 92.86(6)
C36 Ru3 Ru2 83.55(6)
P3 Ru3 Ru2 111.042(14)
Ru1 Ru3 Ru2 59.948(5)
C7 P1 C1 105.53(9)
C7 P1 C13 100.44(8)
C1 P1 C13 103.79(9)
C7 P1 Ru1 118.08(6)
C1 P1 Ru1 112.05(6)
C13 P1 Ru1 115.32(6)
C20 P2 C14 104.47(8)
C20 P2 C13 103.56(9)
C14 P2 C13 99.99(8)
C20 P2 Ru2 114.25(6)
C14 P2 Ru2 117.94(6)
C13 P2 Ru2 114.67(6)
O11 P3 O12 106.47(9)
O11 P3 O10 105.82(9)
O12 P3 O10 95.64(9)
O11 P3 Ru3 112.45(6)
O12 P3 Ru3 111.51(7)
O10 P3 Ru3 122.83(6)
C39 O10 P3 123.43(14)
C41 O11 P3 125.37(14)
C43 O12 P3 127.12(16)
C6 C1 C2 118.54(18)
C6 C1 P1 120.05(15)
C2 C1 P1 121.25(15)
C3 C2 C1 118.49(18)
C3 C2 C26 117.62(18)
C1 C2 C26 123.88(18)
C4 C3 C2 122.49(19)
C4 C3 H3A 118.8
C2 C3 H3A 118.8
C3 C4 C5 119.07(19)
C3 C4 H4A 120.5
C5 C4 H4A 120.5
C6 C5 C4 119.36(19)
C6 C5 H5A 120.3
C4 C5 H5A 120.3
C5 C6 C1 122.00(19)
C5 C6 H6A 119.0
C1 C6 H6A 119.0
C12 C7 C8 119.44(17)
C12 C7 P1 116.78(14)
C8 C7 P1 123.74(14)
C9 C8 C7 117.83(18)
C9 C8 C27 117.79(18)
C7 C8 C27 124.38(18)
C10 C9 C8 122.10(19)
C10 C9 H9A 119.0
C8 C9 H9A 119.0
C11 C10 C9 120.03(18)
C11 C10 H10A 120.0
C9 C10 H10A 120.0
C10 C11 C12 118.98(18)
C10 C11 H11A 120.5
C12 C11 H11A 120.5
C11 C12 C7 121.60(18)
C11 C12 H12A 119.2
C7 C12 H12A 119.2
P2 C13 P1 117.51(10)
P2 C13 H13A 107.9
P1 C13 H13A 107.9
P2 C13 H13B 107.9
P1 C13 H13B 107.9
H13A C13 H13B 107.2
C19 C14 C15 118.81(17)
C19 C14 P2 116.59(14)
C15 C14 P2 124.59(14)
C16 C15 C14 117.61(19)
C16 C15 C28 117.38(19)
C14 C15 C28 125.01(17)
C17 C16 C15 122.5(2)
C17 C16 H16A 118.8
C15 C16 H16A 118.8
C18 C17 C16 120.02(19)
C18 C17 H17A 120.0
C16 C17 H17A 120.0
C17 C18 C19 118.66(19)
C17 C18 H18A 120.7
C19 C18 H18A 120.7
C18 C19 C14 122.40(19)
C18 C19 H19A 118.8
C14 C19 H19A 118.8
C25 C20 C21 119.32(17)
C25 C20 P2 119.52(15)
C21 C20 P2 121.15(14)
C22 C21 C20 118.00(18)
C22 C21 C29 118.86(18)
C20 C21 C29 123.11(17)
C23 C22 C21 122.2(2)
C23 C22 H22A 118.9
C21 C22 H22A 118.9
C24 C23 C22 119.33(19)
C24 C23 H23A 120.3
C22 C23 H23A 120.3
C23 C24 C25 119.89(19)
C23 C24 H24A 120.1
C25 C24 H24A 120.1
C24 C25 C20 121.15(19)
C24 C25 H25A 119.4
C20 C25 H25A 119.4
C2 C26 H26A 109.5
C2 C26 H26B 109.5
H26A C26 H26B 109.5
C2 C26 H26C 109.5
H26A C26 H26C 109.5
H26B C26 H26C 109.5
C8 C27 H27A 109.5
C8 C27 H27B 109.5
H27A C27 H27B 109.5
C8 C27 H27C 109.5
H27A C27 H27C 109.5
H27B C27 H27C 109.5
C15 C28 H28A 109.5
C15 C28 H28B 109.5
H28A C28 H28B 109.5
C15 C28 H28C 109.5
H28A C28 H28C 109.5
H28B C28 H28C 109.5
C21 C29 H29A 109.5
C21 C29 H29B 109.5
H29A C29 H29B 109.5
C21 C29 H29C 109.5
H29A C29 H29C 109.5
H29B C29 H29C 109.5
O1 C30 Ru1 172.48(16)
O2 C31 Ru1 179.19(19)
O3 C32 Ru1 173.73(17)
O4 C33 Ru2 174.15(16)
O5 C34 Ru2 176.56(18)
O6 C35 Ru2 173.01(17)
O7 C36 Ru3 172.27(19)
O8 C37 Ru3 177.7(2)
O9 C38 Ru3 172.67(18)
O10 C39 C40 107.98(18)
O10 C39 H39A 110.1
C40 C39 H39A 110.1
O10 C39 H39B 110.1
C40 C39 H39B 110.1
H39A C39 H39B 108.4
C39 C40 Cl1 109.75(16)
C39 C40 H40A 109.7
Cl1 C40 H40A 109.7
C39 C40 H40B 109.7
Cl1 C40 H40B 109.7
H40A C40 H40B 108.2
O11 C41 C42 107.60(18)
O11 C41 H41A 110.2
C42 C41 H41A 110.2
O11 C41 H41B 110.2
C42 C41 H41B 110.2
H41A C41 H41B 108.5
C41 C42 Cl2 112.09(17)
C41 C42 H42A 109.2
Cl2 C42 H42A 109.2
C41 C42 H42B 109.2
Cl2 C42 H42B 109.2
H42A C42 H42B 107.9
O12 C43 C44 112.3(2)
O12 C43 H43A 109.2
C44 C43 H43A 109.2
O12 C43 H43B 109.2
C44 C43 H43B 109.2
H43A C43 H43B 107.9
C43 C44 Cl3 111.89(19)
C43 C44 H44A 109.2
Cl3 C44 H44A 109.2
C43 C44 H44B 109.2
Cl3 C44 H44B 109.2
H44A C44 H44B 107.9

loop_
_geom_bond_atom_site_label_1
_geom_bond_atom_site_label_2
_geom_bond_distance
Ru1 C31 1.890(2)
Ru1 C30 1.931(2)
Ru1 C32 1.933(2)
Ru1 P1 2.3483(5)
Ru1 Ru3 2.8415(2)
Ru1 Ru2 2.8492(2)
Ru2 C34 1.881(2)
Ru2 C35 1.931(2)
Ru2 C33 1.933(2)
Ru2 P2 2.3462(5)
Ru2 Ru3 2.8614(2)
Ru3 C37 1.894(2)
Ru3 C38 1.938(2)
Ru3 C36 1.938(2)
Ru3 P3 2.2543(5)
Cl1 C40 1.803(2)
Cl2 C42 1.782(3)
Cl3 C44 1.782(3)
P1 C7 1.8434(19)
P1 C1 1.844(2)
P1 C13 1.8600(19)
P2 C20 1.8313(19)
P2 C14 1.8518(19)
P2 C13 1.8534(19)
P3 O11 1.5916(16)
P3 O12 1.6007(16)
P3 O10 1.6050(16)
O1 C30 1.147(2)
O2 C31 1.148(3)
O3 C32 1.152(2)
O4 C33 1.150(3)
O5 C34 1.157(3)
O6 C35 1.143(3)
O7 C36 1.142(3)
O8 C37 1.141(3)
O9 C38 1.151(3)
O10 C39 1.433(3)
O11 C41 1.448(3)
O12 C43 1.439(3)
C1 C6 1.408(3)
C1 C2 1.410(3)
C2 C3 1.401(3)
C2 C26 1.507(3)
C3 C4 1.383(3)
C3 H3A 0.9300
C4 C5 1.401(3)
C4 H4A 0.9300
C5 C6 1.384(3)
C5 H5A 0.9300
C6 H6A 0.9300
C7 C12 1.400(3)
C7 C8 1.412(3)
C8 C9 1.399(3)
C8 C27 1.512(3)
C9 C10 1.392(3)
C9 H9A 0.9300
C10 C11 1.381(3)
C10 H10A 0.9300
C11 C12 1.395(3)
C11 H11A 0.9300
C12 H12A 0.9300
C13 H13A 0.9700
C13 H13B 0.9700
C14 C19 1.395(3)
C14 C15 1.419(3)
C15 C16 1.404(3)
C15 C28 1.517(3)
C16 C17 1.382(3)
C16 H16A 0.9300
C17 C18 1.382(3)
C17 H17A 0.9300
C18 C19 1.395(3)
C18 H18A 0.9300
C19 H19A 0.9300
C20 C25 1.402(3)
C20 C21 1.414(3)
C21 C22 1.399(3)
C21 C29 1.507(3)
C22 C23 1.394(3)
C22 H22A 0.9300
C23 C24 1.382(3)
C23 H23A 0.9300
C24 C25 1.392(3)
C24 H24A 0.9300
C25 H25A 0.9300
C26 H26A 0.9600
C26 H26B 0.9600
C26 H26C 0.9600
C27 H27A 0.9600
C27 H27B 0.9600
C27 H27C 0.9600
C28 H28A 0.9600
C28 H28B 0.9600
C28 H28C 0.9600
C29 H29A 0.9600
C29 H29B 0.9600
C29 H29C 0.9600
C39 C40 1.502(3)
C39 H39A 0.9700
C39 H39B 0.9700
C40 H40A 0.9700
C40 H40B 0.9700
C41 C42 1.494(3)
C41 H41A 0.9700
C41 H41B 0.9700
C42 H42A 0.9700
C42 H42B 0.9700
C43 C44 1.516(4)
C43 H43A 0.9700
C43 H43B 0.9700
C44 H44A 0.9700
C44 H44B 0.9700

loop_
_geom_hbond_atom_site_label_D
_geom_hbond_atom_site_label_H
_geom_hbond_atom_site_label_A
_geom_hbond_site_symmetry_A
_geom_hbond_distance_DH
_geom_hbond_distance_HA
_geom_hbond_distance_DA
_geom_hbond_angle_DHA
_geom_hbond_publ_flag
C11 H11A O1 1_655 0.9300 2.5700 3.204(3) 126.00 yes

loop_
_geom_torsion_atom_site_label_1
_geom_torsion_atom_site_label_2
_geom_torsion_atom_site_label_3
_geom_torsion_atom_site_label_4
_geom_torsion
C31 Ru1 Ru2 C34 43.1(3)
C30 Ru1 Ru2 C34 -61.6(3)
C32 Ru1 Ru2 C34 112.1(3)
P1 Ru1 Ru2 C34 -152.7(3)
Ru3 Ru1 Ru2 C34 13.5(3)
C31 Ru1 Ru2 C35 -50.52(19)
C30 Ru1 Ru2 C35 -155.25(8)
C32 Ru1 Ru2 C35 18.44(8)
P1 Ru1 Ru2 C35 113.67(6)
Ru3 Ru1 Ru2 C35 -80.18(6)
C31 Ru1 Ru2 C33 125.52(19)
C30 Ru1 Ru2 C33 20.79(8)
C32 Ru1 Ru2 C33 -165.52(8)
P1 Ru1 Ru2 C33 -70.29(6)
Ru3 Ru1 Ru2 C33 95.86(6)
C31 Ru1 Ru2 P2 -143.36(18)
C30 Ru1 Ru2 P2 111.91(6)
C32 Ru1 Ru2 P2 -74.39(6)
P1 Ru1 Ru2 P2 20.834(17)
Ru3 Ru1 Ru2 P2 -173.017(13)
C31 Ru1 Ru2 Ru3 29.66(18)
C30 Ru1 Ru2 Ru3 -75.07(6)
C32 Ru1 Ru2 Ru3 98.62(6)
P1 Ru1 Ru2 Ru3 -166.149(13)
C31 Ru1 Ru3 C37 17.63(10)
C30 Ru1 Ru3 C37 -69.28(9)
C32 Ru1 Ru3 C37 109.01(9)
P1 Ru1 Ru3 C37 -143.02(8)
Ru2 Ru1 Ru3 C37 -172.05(7)
C31 Ru1 Ru3 C38 -74.23(9)
C30 Ru1 Ru3 C38 -161.14(8)
C32 Ru1 Ru3 C38 17.15(8)
P1 Ru1 Ru3 C38 125.12(7)
Ru2 Ru1 Ru3 C38 96.09(6)
C31 Ru1 Ru3 C36 111.39(9)
C30 Ru1 Ru3 C36 24.48(8)
C32 Ru1 Ru3 C36 -157.23(8)
P1 Ru1 Ru3 C36 -49.26(7)
Ru2 Ru1 Ru3 C36 -78.29(6)
C31 Ru1 Ru3 P3 -140.61(10)
C30 Ru1 Ru3 P3 132.49(10)
C32 Ru1 Ru3 P3 -49.23(10)
P1 Ru1 Ru3 P3 58.74(9)
Ru2 Ru1 Ru3 P3 29.71(8)
C31 Ru1 Ru3 Ru2 -170.32(6)
C30 Ru1 Ru3 Ru2 102.77(5)
C32 Ru1 Ru3 Ru2 -78.94(5)
P1 Ru1 Ru3 Ru2 29.03(3)
C34 Ru2 Ru3 C37 -160.58(15)
C35 Ru2 Ru3 C37 114.00(15)
C33 Ru2 Ru3 C37 -64.18(15)
P2 Ru2 Ru3 C37 30.44(15)
Ru1 Ru2 Ru3 C37 16.00(14)
C34 Ru2 Ru3 C38 100.60(9)
C35 Ru2 Ru3 C38 15.18(9)
C33 Ru2 Ru3 C38 -163.00(8)
P2 Ru2 Ru3 C38 -68.38(7)
Ru1 Ru2 Ru3 C38 -82.82(7)
C34 Ru2 Ru3 C36 -74.50(9)
C35 Ru2 Ru3 C36 -159.92(8)
C33 Ru2 Ru3 C36 21.90(9)
P2 Ru2 Ru3 C36 116.52(7)
Ru1 Ru2 Ru3 C36 102.08(6)
C34 Ru2 Ru3 P3 8.85(7)
C35 Ru2 Ru3 P3 -76.57(6)
C33 Ru2 Ru3 P3 105.24(6)
P2 Ru2 Ru3 P3 -160.13(3)
Ru1 Ru2 Ru3 P3 -174.578(16)
C34 Ru2 Ru3 Ru1 -176.58(6)
C35 Ru2 Ru3 Ru1 98.00(6)
C33 Ru2 Ru3 Ru1 -80.18(6)
P2 Ru2 Ru3 Ru1 14.44(3)
C31 Ru1 P1 C7 41.43(9)
C30 Ru1 P1 C7 130.74(9)
C32 Ru1 P1 C7 -50.72(9)
Ru3 Ru1 P1 C7 -158.18(7)
Ru2 Ru1 P1 C7 -133.19(7)
C31 Ru1 P1 C1 -81.49(9)
C30 Ru1 P1 C1 7.82(9)
C32 Ru1 P1 C1 -173.65(9)
Ru3 Ru1 P1 C1 78.90(7)
Ru2 Ru1 P1 C1 103.89(7)
C31 Ru1 P1 C13 160.09(9)
C30 Ru1 P1 C13 -110.61(9)
C32 Ru1 P1 C13 67.93(9)
Ru3 Ru1 P1 C13 -39.52(8)
Ru2 Ru1 P1 C13 -14.53(7)
C34 Ru2 P2 C20 -88.92(9)
C35 Ru2 P2 C20 -0.86(9)
C33 Ru2 P2 C20 174.80(9)
Ru1 Ru2 P2 C20 92.72(7)
Ru3 Ru2 P2 C20 80.27(7)
C34 Ru2 P2 C14 34.39(9)
C35 Ru2 P2 C14 122.45(9)
C33 Ru2 P2 C14 -61.90(9)
Ru1 Ru2 P2 C14 -143.98(7)
Ru3 Ru2 P2 C14 -156.42(7)
C34 Ru2 P2 C13 151.76(9)
C35 Ru2 P2 C13 -120.18(9)
C33 Ru2 P2 C13 55.47(9)
Ru1 Ru2 P2 C13 -26.61(7)
Ru3 Ru2 P2 C13 -39.05(8)
C37 Ru3 P3 O11 -117.02(10)
C38 Ru3 P3 O11 -24.98(10)
C36 Ru3 P3 O11 149.90(10)
Ru1 Ru3 P3 O11 40.96(12)
Ru2 Ru3 P3 O11 68.33(7)
C37 Ru3 P3 O12 2.49(10)
C38 Ru3 P3 O12 94.54(9)
C36 Ru3 P3 O12 -90.59(9)
Ru1 Ru3 P3 O12 160.47(9)
Ru2 Ru3 P3 O12 -172.16(7)
C37 Ru3 P3 O10 114.83(10)
C38 Ru3 P3 O10 -153.13(10)
C36 Ru3 P3 O10 21.74(10)
Ru1 Ru3 P3 O10 -87.20(11)
Ru2 Ru3 P3 O10 -59.83(8)
O11 P3 O10 C39 -63.21(19)
O12 P3 O10 C39 -172.12(18)
Ru3 P3 O10 C39 67.74(18)
O12 P3 O11 C41 52.09(19)
O10 P3 O11 C41 -48.89(19)
Ru3 P3 O11 C41 174.49(15)
O11 P3 O12 C43 -82.9(2)
O10 P3 O12 C43 25.5(2)
Ru3 P3 O12 C43 154.15(18)
C7 P1 C1 C6 131.77(16)
C13 P1 C1 C6 26.60(18)
Ru1 P1 C1 C6 -98.46(15)
C7 P1 C1 C2 -52.89(18)
C13 P1 C1 C2 -158.06(16)
Ru1 P1 C1 C2 76.88(16)
C6 C1 C2 C3 -1.3(3)
P1 C1 C2 C3 -176.74(15)
C6 C1 C2 C26 178.31(19)
P1 C1 C2 C26 2.9(3)
C1 C2 C3 C4 -0.4(3)
C26 C2 C3 C4 179.9(2)
C2 C3 C4 C5 1.7(3)
C3 C4 C5 C6 -1.2(3)
C4 C5 C6 C1 -0.6(3)
C2 C1 C6 C5 1.9(3)
P1 C1 C6 C5 177.35(15)
C1 P1 C7 C12 130.80(15)
C13 P1 C7 C12 -121.58(15)
Ru1 P1 C7 C12 4.65(17)
C1 P1 C7 C8 -51.49(18)
C13 P1 C7 C8 56.13(17)
Ru1 P1 C7 C8 -177.64(13)
C12 C7 C8 C9 0.4(3)
P1 C7 C8 C9 -177.22(15)
C12 C7 C8 C27 179.29(19)
P1 C7 C8 C27 1.6(3)
C7 C8 C9 C10 0.9(3)
C27 C8 C9 C10 -178.0(2)
C8 C9 C10 C11 -1.4(3)
C9 C10 C11 C12 0.5(3)
C10 C11 C12 C7 0.8(3)
C8 C7 C12 C11 -1.3(3)
P1 C7 C12 C11 176.55(15)
C20 P2 C13 P1 -103.00(12)
C14 P2 C13 P1 149.33(11)
Ru2 P2 C13 P1 22.14(13)
C7 P1 C13 P2 126.57(11)
C1 P1 C13 P2 -124.43(11)
Ru1 P1 C13 P2 -1.50(13)
C20 P2 C14 C19 135.20(16)
C13 P2 C14 C19 -117.87(16)
Ru2 P2 C14 C19 7.10(18)
C20 P2 C14 C15 -43.81(19)
C13 P2 C14 C15 63.13(18)
Ru2 P2 C14 C15 -171.90(14)
C19 C14 C15 C16 -0.9(3)
P2 C14 C15 C16 178.10(16)
C19 C14 C15 C28 179.6(2)
P2 C14 C15 C28 -1.4(3)
C14 C15 C16 C17 -0.2(3)
C28 C15 C16 C17 179.3(2)
C15 C16 C17 C18 0.8(4)
C16 C17 C18 C19 -0.2(3)
C17 C18 C19 C14 -0.9(3)
C15 C14 C19 C18 1.5(3)
P2 C14 C19 C18 -177.58(17)
C14 P2 C20 C25 128.42(16)
C13 P2 C20 C25 24.15(17)
Ru2 P2 C20 C25 -101.27(15)
C14 P2 C20 C21 -52.72(17)
C13 P2 C20 C21 -157.00(15)
Ru2 P2 C20 C21 77.59(16)
C25 C20 C21 C22 -3.8(3)
P2 C20 C21 C22 177.39(15)
C25 C20 C21 C29 177.93(18)
P2 C20 C21 C29 -0.9(3)
C20 C21 C22 C23 1.4(3)
C29 C21 C22 C23 179.8(2)
C21 C22 C23 C24 1.3(3)
C22 C23 C24 C25 -1.5(3)
C23 C24 C25 C20 -0.9(3)
C21 C20 C25 C24 3.6(3)
P2 C20 C25 C24 -177.51(16)
C31 Ru1 C30 O1 26.9(13)
C32 Ru1 C30 O1 114.4(14)
P1 Ru1 C30 O1 -78.5(13)
Ru3 Ru1 C30 O1 129.7(13)
Ru2 Ru1 C30 O1 -171.8(13)
C30 Ru1 C31 O2 144(15)
C32 Ru1 C31 O2 -29(15)
P1 Ru1 C31 O2 -125(15)
Ru3 Ru1 C31 O2 65(15)
Ru2 Ru1 C31 O2 39(15)
C31 Ru1 C32 O3 -22.0(16)
C30 Ru1 C32 O3 -109.4(16)
P1 Ru1 C32 O3 83.6(16)
Ru3 Ru1 C32 O3 -124.5(16)
Ru2 Ru1 C32 O3 176.1(16)
C34 Ru2 C33 O4 -46.4(17)
C35 Ru2 C33 O4 -170.7(13)
P2 Ru2 C33 O4 56.0(17)
Ru1 Ru2 C33 O4 147.8(17)
Ru3 Ru2 C33 O4 -153.1(17)
C35 Ru2 C34 O5 -44(3)
C33 Ru2 C34 O5 141(3)
P2 Ru2 C34 O5 48(3)
Ru1 Ru2 C34 O5 -138(3)
Ru3 Ru2 C34 O5 -126(3)
C34 Ru2 C35 O6 39.2(15)
C33 Ru2 C35 O6 163.9(12)
P2 Ru2 C35 O6 -62.9(15)
Ru1 Ru2 C35 O6 -155.0(15)
Ru3 Ru2 C35 O6 146.1(15)
C37 Ru3 C36 O7 -73.4(15)
C38 Ru3 C36 O7 82.8(18)
P3 Ru3 C36 O7 25.0(15)
Ru1 Ru3 C36 O7 -164.8(15)
Ru2 Ru3 C36 O7 136.7(15)
C38 Ru3 C37 O8 104(6)
C36 Ru3 C37 O8 -78(6)
P3 Ru3 C37 O8 -165(6)
Ru1 Ru3 C37 O8 19(6)
Ru2 Ru3 C37 O8 5(6)
C37 Ru3 C38 O9 48.1(16)
C36 Ru3 C38 O9 -108.2(17)
P3 Ru3 C38 O9 -50.5(16)
Ru1 Ru3 C38 O9 138.8(16)
Ru2 Ru3 C38 O9 -161.6(16)
P3 O10 C39 C40 170.33(15)
O10 C39 C40 Cl1 -60.7(2)
P3 O11 C41 C42 169.99(16)
O11 C41 C42 Cl2 -70.8(2)
P3 O12 C43 C44 -87.7(3)
O12 C43 C44 Cl3 -56.7(3)
